data_7003572
loop_
_publ_author_name
'G\"artner, Martin'
'G\"orls, Helmar'
'Westerhausen, Matthias'

_publ_section_title
;
 Synthesis and structural variations of substituted phenylamide
 complexes of the heavy alkaline earth metals calcium, strontium and
 barium
;
_journal_issue 12
_journal_name_full 'Dalton Transactions'
_journal_page_first 1574
_journal_page_last 1582
_journal_paper_doi 10.1039/b717267b
_journal_year 2008
_chemical_formula_sum 'C52 H72 Ca2 F8 N4 O7'
_chemical_formula_weight 1097.30
_chemical_name_systematic
;
?
;
_space_group_IT_number 14
_symmetry_cell_setting monoclinic
_symmetry_space_group_name_Hall '-P 2ybc'
_symmetry_space_group_name_H-M 'P 1 21/c 1'
_atom_sites_solution_hydrogens geom
_atom_sites_solution_primary direct
_atom_sites_solution_secondary difmap
_audit_creation_method SHELXL-97
_cell_angle_alpha 90.00
_cell_angle_beta 101.4580(10)
_cell_angle_gamma 90.00
_cell_formula_units_Z 4
_cell_length_a 10.8241(3)
_cell_length_b 22.4714(5)
_cell_length_c 23.2769(6)
_cell_measurement_temperature 183(2)
_cell_volume 5548.9(2)
_computing_cell_refinement DENZO
_computing_data_collection COLLECT
_computing_data_reduction DENZO
_computing_molecular_graphics SHELXTL/PC
_computing_publication_material SHELXL-97
_computing_structure_refinement 'SHELXL-97 (Sheldrick, 1997)'
_computing_structure_solution 'SHELXS-97 (Sheldrick, 1990)'
_diffrn_ambient_temperature 183(2)
_diffrn_measured_fraction_theta_full 0.996
_diffrn_measured_fraction_theta_max 0.996
_diffrn_measurement_device_type KappaCCD
_diffrn_measurement_method 'phi- + omega-scan'
_diffrn_radiation_monochromator graphite
_diffrn_radiation_source 'fine-focus sealed tube'
_diffrn_radiation_type MoK\a
_diffrn_radiation_wavelength 0.71073
_diffrn_reflns_av_R_equivalents 0.0654
_diffrn_reflns_av_sigmaI/netI 0.0745
_diffrn_reflns_limit_h_max 14
_diffrn_reflns_limit_h_min -12
_diffrn_reflns_limit_k_max 27
_diffrn_reflns_limit_k_min -28
_diffrn_reflns_limit_l_max 28
_diffrn_reflns_limit_l_min -30
_diffrn_reflns_number 37280
_diffrn_reflns_theta_full 27.48
_diffrn_reflns_theta_max 27.48
_diffrn_reflns_theta_min 1.81
_exptl_absorpt_coefficient_mu 0.284
_exptl_absorpt_correction_T_max 0.9706
_exptl_absorpt_correction_T_min 0.9504
_exptl_absorpt_correction_type multi-scan
_exptl_absorpt_process_details
;
[c.f. r.h. blessing, acta cryst. (1995), a51, 33-38]
;
_exptl_crystal_colour colourless
_exptl_crystal_density_diffrn 1.313
_exptl_crystal_density_method 'not measured'
_exptl_crystal_description prism
_exptl_crystal_F_000 2320
_exptl_crystal_size_max 0.04
_exptl_crystal_size_mid 0.04
_exptl_crystal_size_min 0.04
_refine_diff_density_max 0.598
_refine_diff_density_min -0.393
_refine_diff_density_rms 0.060
_refine_ls_extinction_method none
_refine_ls_goodness_of_fit_ref 1.025
_refine_ls_hydrogen_treatment mixed
_refine_ls_matrix_type full
_refine_ls_number_parameters 662
_refine_ls_number_reflns 12664
_refine_ls_number_restraints 0
_refine_ls_restrained_S_all 1.025
_refine_ls_R_factor_all 0.1199
_refine_ls_R_factor_gt 0.0607
_refine_ls_shift/su_max 0.010
_refine_ls_shift/su_mean 0.000
_refine_ls_structure_factor_coef Fsqd
_refine_ls_weighting_details 'calc w=1/[\s^2^(Fo^2^)+(0.0665P)^2^+3.9466P] where P=(Fo^2^+2Fc^2^)/3'
_refine_ls_weighting_scheme calc
_refine_ls_wR_factor_gt 0.1372
_refine_ls_wR_factor_ref 0.1662
_reflns_number_gt 7533
_reflns_number_total 12664
_reflns_threshold_expression >2sigma(I)
_cod_data_source_file b717267b.txt
_cod_data_source_block FO3198
_cod_original_sg_symbol_H-M P2(1)/c
_cod_database_code 7003572

loop_
_symmetry_equiv_pos_as_xyz
'x, y, z'
'-x, y+1/2, -z+1/2'
'-x, -y, -z'
'x, -y-1/2, z-1/2'

loop_
_atom_site_label
_atom_site_type_symbol
_atom_site_fract_x
_atom_site_fract_y
_atom_site_fract_z
_atom_site_U_iso_or_equiv
_atom_site_adp_type
_atom_site_occupancy
_atom_site_symmetry_multiplicity
_atom_site_calc_flag
_atom_site_refinement_flags
_atom_site_disorder_assembly
_atom_site_disorder_group
Ca1 Ca 0.65521(5) 0.16687(2) 0.75183(3) 0.03067(15) Uani 1 1 d . . .
Ca2 Ca 0.44125(5) 0.06887(2) 0.68788(2) 0.02777(14) Uani 1 1 d . . .
F1 F 0.4067(2) 0.22438(9) 0.62410(9) 0.0585(5) Uani 1 1 d . . .
F2 F 0.2866(2) 0.22348(9) 0.80726(9) 0.0605(6) Uani 1 1 d . . .
F3 F 0.79434(16) 0.04254(8) 0.69474(8) 0.0437(4) Uani 1 1 d . . .
F4 F 0.59750(17) 0.16185(8) 0.53678(8) 0.0473(5) Uani 1 1 d . . .
F5 F 0.76271(18) -0.02934(8) 0.82512(9) 0.0517(5) Uani 1 1 d . . .
F6 F 0.41799(17) 0.09397(8) 0.83828(8) 0.0475(5) Uani 1 1 d . . .
F7 F 0.25051(18) -0.03189(10) 0.61242(8) 0.0559(5) Uani 1 1 d . . .
F8 F 0.1400(2) -0.03603(10) 0.79738(9) 0.0714(7) Uani 1 1 d . . .
O1 O 0.6879(3) 0.26466(10) 0.71623(11) 0.0580(7) Uani 1 1 d . . .
O2 O 0.6929(2) 0.21416(11) 0.84617(10) 0.0533(6) Uani 1 1 d . . .
O3 O 0.8763(2) 0.15123(11) 0.77764(11) 0.0516(6) Uani 1 1 d . B .
O4 O 0.53319(19) -0.01647(9) 0.64910(9) 0.0381(5) Uani 1 1 d . . .
O5 O 0.2892(2) 0.09921(11) 0.60497(10) 0.0551(6) Uani 1 1 d . . .
N1 N 0.4258(2) 0.17027(11) 0.73270(12) 0.0343(6) Uani 1 1 d . . .
H1N1 H 0.414(3) 0.1604(13) 0.7641(14) 0.030(9) Uiso 1 1 d . . .
N2 N 0.6146(2) 0.12754(11) 0.65352(10) 0.0303(5) Uani 1 1 d . . .
H1N2 H 0.570(3) 0.1542(14) 0.6339(14) 0.036(9) Uiso 1 1 d . . .
N3 N 0.6084(2) 0.06533(11) 0.77841(10) 0.0312(5) Uani 1 1 d . . .
H1N3 H 0.668(3) 0.0481(14) 0.7669(14) 0.040(9) Uiso 1 1 d . . .
N4 N 0.2961(2) 0.00992(11) 0.72574(12) 0.0378(6) Uani 1 1 d . . .
H1N4 H 0.296(4) 0.0168(18) 0.7622(18) 0.068(13) Uiso 1 1 d . . .
C1 C 0.3511(2) 0.21882(12) 0.71687(13) 0.0322(6) Uani 1 1 d . . .
C2 C 0.3382(3) 0.24717(13) 0.66243(14) 0.0387(7) Uani 1 1 d . . .
C3 C 0.2639(3) 0.29557(15) 0.64450(17) 0.0516(9) Uani 1 1 d . . .
H3A H 0.2598 0.3119 0.6065 0.062 Uiso 1 1 calc R . .
C4 C 0.1953(4) 0.32017(17) 0.6822(2) 0.0664(11) Uani 1 1 d . . .
H4A H 0.1433 0.3539 0.6706 0.080 Uiso 1 1 calc R . .
C5 C 0.2027(4) 0.29545(17) 0.73694(19) 0.0640(11) Uani 1 1 d . . .
H5A H 0.1557 0.3118 0.7636 0.077 Uiso 1 1 calc R . .
C6 C 0.2787(3) 0.24691(14) 0.75244(15) 0.0433(8) Uani 1 1 d . . .
C7 C 0.6887(2) 0.10364(12) 0.61809(12) 0.0283(6) Uani 1 1 d . . .
C8 C 0.7796(3) 0.05941(13) 0.63733(13) 0.0332(6) Uani 1 1 d . . .
C9 C 0.8527(3) 0.03229(14) 0.60318(16) 0.0430(8) Uani 1 1 d . . .
H9A H 0.9126 0.0028 0.6193 0.052 Uiso 1 1 calc R . .
C10 C 0.8377(3) 0.04856(15) 0.54480(16) 0.0494(9) Uani 1 1 d . . .
H10A H 0.8862 0.0297 0.5202 0.059 Uiso 1 1 calc R . .
C11 C 0.7520(3) 0.09240(15) 0.52252(15) 0.0458(8) Uani 1 1 d . . .
H11A H 0.7411 0.1042 0.4827 0.055 Uiso 1 1 calc R . .
C12 C 0.6833(3) 0.11839(13) 0.55903(13) 0.0347(7) Uani 1 1 d . . .
C13 C 0.5919(3) 0.03484(12) 0.82765(12) 0.0316(6) Uani 1 1 d . . .
C14 C 0.6659(3) -0.01353(13) 0.85245(13) 0.0384(7) Uani 1 1 d . . .
C15 C 0.6500(4) -0.04510(15) 0.90113(15) 0.0506(9) Uani 1 1 d . . .
H15A H 0.7045 -0.0773 0.9153 0.061 Uiso 1 1 calc R . .
C16 C 0.5537(4) -0.02930(16) 0.92893(15) 0.0544(9) Uani 1 1 d . . .
H16A H 0.5406 -0.0507 0.9624 0.065 Uiso 1 1 calc R . .
C17 C 0.4763(3) 0.01807(16) 0.90750(14) 0.0473(8) Uani 1 1 d . . .
H17A H 0.4099 0.0298 0.9263 0.057 Uiso 1 1 calc R . .
C18 C 0.4968(3) 0.04778(13) 0.85876(13) 0.0365(7) Uani 1 1 d . . .
C19 C 0.2030(3) -0.02974(12) 0.70684(13) 0.0324(6) Uani 1 1 d . . .
C20 C 0.1763(3) -0.05239(13) 0.64937(13) 0.0356(7) Uani 1 1 d . . .
C21 C 0.0839(3) -0.09284(14) 0.62791(15) 0.0444(8) Uani 1 1 d . . .
H21A H 0.0729 -0.1061 0.5885 0.053 Uiso 1 1 calc R . .
C22 C 0.0074(4) -0.11418(16) 0.66369(19) 0.0583(10) Uani 1 1 d . . .
H22A H -0.0573 -0.1422 0.6495 0.070 Uiso 1 1 calc R . .
C23 C 0.0267(4) -0.09399(17) 0.72088(19) 0.0627(11) Uani 1 1 d . . .
H23A H -0.0253 -0.1078 0.7465 0.075 Uiso 1 1 calc R . .
C24 C 0.1209(3) -0.05404(15) 0.74035(15) 0.0464(8) Uani 1 1 d . . .
C25 C 0.7363(6) 0.2786(2) 0.6652(3) 0.1016(18) Uani 1 1 d . . .
H25A H 0.7138 0.2469 0.6354 0.122 Uiso 1 1 calc R . .
H25B H 0.8293 0.2819 0.6752 0.122 Uiso 1 1 calc R . .
C26 C 0.6814(9) 0.3347(3) 0.6424(3) 0.145(3) Uani 1 1 d . . .
H26A H 0.6285 0.3287 0.6029 0.174 Uiso 1 1 calc R . .
H26B H 0.7488 0.3635 0.6390 0.174 Uiso 1 1 calc R . .
C27 C 0.6040(5) 0.3577(2) 0.6828(3) 0.099(2) Uani 1 1 d . . .
H27A H 0.5130 0.3542 0.6655 0.119 Uiso 1 1 calc R . .
H27B H 0.6241 0.3999 0.6926 0.119 Uiso 1 1 calc R . .
C28 C 0.6387(4) 0.31929(16) 0.7355(2) 0.0745(13) Uani 1 1 d . . .
H28A H 0.7033 0.3391 0.7655 0.089 Uiso 1 1 calc R . .
H28B H 0.5638 0.3111 0.7527 0.089 Uiso 1 1 calc R . .
C29 C 0.7970(5) 0.2525(2) 0.8706(2) 0.0923(17) Uani 1 1 d . . .
H29A H 0.8766 0.2358 0.8627 0.111 Uiso 1 1 calc R . .
H29B H 0.7845 0.2924 0.8523 0.111 Uiso 1 1 calc R . .
C30 C 0.8039(5) 0.2572(3) 0.9304(2) 0.0978(18) Uani 1 1 d . . .
H30A H 0.8222 0.2988 0.9433 0.117 Uiso 1 1 calc R . .
H30B H 0.8721 0.2315 0.9517 0.117 Uiso 1 1 calc R . .
C31 C 0.6804(4) 0.2383(2) 0.94308(18) 0.0741(12) Uani 1 1 d . . .
H31A H 0.6272 0.2731 0.9475 0.089 Uiso 1 1 calc R . .
H31B H 0.6920 0.2139 0.9792 0.089 Uiso 1 1 calc R . .
C32 C 0.6229(4) 0.2020(2) 0.89020(17) 0.0692(12) Uani 1 1 d . . .
H32A H 0.6271 0.1591 0.9000 0.083 Uiso 1 1 calc R . .
H32B H 0.5334 0.2132 0.8765 0.083 Uiso 1 1 calc R . .
C33 C 0.9685(3) 0.15898(19) 0.7413(2) 0.0666(11) Uani 1 1 d . B .
H33A H 1.0059 0.1993 0.7466 0.080 Uiso 1 1 calc R . .
H33B H 0.9294 0.1535 0.6994 0.080 Uiso 1 1 calc R . .
C34 C 1.0681(4) 0.1121(2) 0.7610(3) 0.0947(17) Uani 1 1 d . . .
H34A H 1.0426 0.0737 0.7412 0.114 Uiso 0.50 1 calc PR A 1
H34B H 1.1496 0.1244 0.7516 0.114 Uiso 0.50 1 calc PR A 1
H34C H 1.1498 0.1297 0.7763 0.114 Uiso 0.50 1 d PR A 2
H34D H 1.0751 0.0850 0.7293 0.114 Uiso 0.50 1 d PR A 2
C35 C 1.0779(8) 0.1068(4) 0.8186(4) 0.060(2) Uiso 0.50 1 d P B 1
H35A H 1.1312 0.1387 0.8399 0.073 Uiso 0.50 1 calc PR B 1
H35B H 1.1133 0.0676 0.8327 0.073 Uiso 0.50 1 calc PR B 1
C35A C 1.0068(9) 0.0757(4) 0.8151(4) 0.069(2) Uiso 0.50 1 d P B 2
H35C H 0.9637 0.0382 0.8003 0.083 Uiso 0.50 1 calc PR B 2
H35D H 1.0731 0.0669 0.8499 0.083 Uiso 0.50 1 calc PR B 2
C36 C 0.9310(4) 0.1133(3) 0.8262(2) 0.0957(18) Uani 1 1 d . . .
H36A H 0.8886 0.0741 0.8234 0.115 Uiso 0.50 1 calc PR B 1
H36B H 0.9260 0.1320 0.8642 0.115 Uiso 0.50 1 calc PR B 1
H34E H 0.9710 0.1379 0.8589 0.115 Uiso 0.50 1 d PR B 2
H34F H 0.8633 0.0916 0.8385 0.115 Uiso 0.50 1 d PR B 2
C37 C 0.5597(4) -0.06688(15) 0.68795(16) 0.0574(10) Uani 1 1 d . . .
H37A H 0.5001 -0.0684 0.7151 0.069 Uiso 1 1 calc R . .
H37B H 0.6467 -0.0647 0.7112 0.069 Uiso 1 1 calc R . .
C38 C 0.5441(5) -0.11979(17) 0.64885(19) 0.0716(12) Uani 1 1 d . . .
H38A H 0.4552 -0.1330 0.6396 0.086 Uiso 1 1 calc R . .
H38B H 0.5977 -0.1532 0.6670 0.086 Uiso 1 1 calc R . .
C39 C 0.5862(4) -0.09743(17) 0.59480(18) 0.0629(11) Uani 1 1 d . . .
H39A H 0.6792 -0.0974 0.6001 0.076 Uiso 1 1 calc R . .
H39B H 0.5500 -0.1216 0.5600 0.076 Uiso 1 1 calc R . .
C40 C 0.5341(3) -0.03521(14) 0.58971(14) 0.0419(7) Uani 1 1 d . . .
H40A H 0.5881 -0.0086 0.5714 0.050 Uiso 1 1 calc R . .
H40B H 0.4478 -0.0347 0.5656 0.050 Uiso 1 1 calc R . .
C41 C 0.1651(3) 0.11703(19) 0.61231(19) 0.0629(11) Uani 1 1 d . . .
H41A H 0.1703 0.1434 0.6468 0.076 Uiso 1 1 calc R . .
H41B H 0.1130 0.0819 0.6173 0.076 Uiso 1 1 calc R . .
C42 C 0.1110(4) 0.14990(18) 0.55608(19) 0.0665(12) Uani 1 1 d . . .
H42A H 0.0177 0.1485 0.5475 0.080 Uiso 1 1 calc R . .
H42B H 0.1388 0.1920 0.5582 0.080 Uiso 1 1 calc R . .
C43 C 0.1641(4) 0.11619(19) 0.51106(19) 0.0738(13) Uani 1 1 d . . .
H43A H 0.1683 0.1415 0.4767 0.089 Uiso 1 1 calc R . .
H43B H 0.1131 0.0804 0.4978 0.089 Uiso 1 1 calc R . .
C44 C 0.2944(4) 0.09937(19) 0.54350(16) 0.0617(10) Uani 1 1 d . . .
H44A H 0.3180 0.0595 0.5311 0.074 Uiso 1 1 calc R . .
H44B H 0.3573 0.1286 0.5356 0.074 Uiso 1 1 calc R . .
O1TA O 0.655(3) -0.2485(16) 1.0314(15) 0.388(15) Uiso 0.50 1 d P C 1
C1TA C 0.8114(14) -0.2210(7) 1.0587(6) 0.068(4) Uiso 0.50 1 d P C 1
H1TA H 0.8422 -0.2322 1.1002 0.082 Uiso 0.50 1 calc PR C 1
H1TB H 0.8715 -0.2354 1.0349 0.082 Uiso 0.50 1 calc PR C 1
C2TA C 0.7893(8) -0.1519(4) 1.0517(4) 0.062(2) Uiso 0.50 1 d P C 1
H2TA H 0.7680 -0.1359 1.0881 0.075 Uiso 0.50 1 calc PR C 1
H2TB H 0.8685 -0.1327 1.0463 0.075 Uiso 0.50 1 calc PR C 1
C3TA C 0.7018(8) -0.1385(4) 1.0087(4) 0.0500(19) Uiso 0.50 1 d P C 1
H3TA H 0.7348 -0.1371 0.9720 0.060 Uiso 0.50 1 calc PR C 1
H3TB H 0.6663 -0.0990 1.0150 0.060 Uiso 0.50 1 calc PR C 1
C4TA C 0.6068(11) -0.1835(5) 1.0050(6) 0.071(3) Uiso 0.50 1 d P C 1
H4TA H 0.5663 -0.1885 0.9632 0.086 Uiso 0.50 1 calc PR C 1
H4TB H 0.5414 -0.1690 1.0258 0.086 Uiso 0.50 1 calc PR C 1
O1TC O 0.6702(7) -0.2391(3) 1.0377(3) 0.076 Uiso 0.50 1 d P D 2
C1TC C 0.807(2) -0.2349(9) 1.0616(9) 0.119(8) Uiso 0.50 1 d P D 2
H1TC H 0.8231 -0.2317 1.1049 0.143 Uiso 0.50 1 calc PR D 2
H1TD H 0.8512 -0.2703 1.0506 0.143 Uiso 0.50 1 calc PR D 2
C2TC C 0.8455(12) -0.1831(6) 1.0364(6) 0.114(4) Uiso 0.50 1 d P D 2
H2TC H 0.9072 -0.1932 1.0117 0.137 Uiso 0.50 1 calc PR D 2
H2TD H 0.8860 -0.1553 1.0675 0.137 Uiso 0.50 1 calc PR D 2
C3TC C 0.7371(8) -0.1564(4) 1.0017(4) 0.060(2) Uiso 0.50 1 d P D 2
H3TC H 0.7441 -0.1125 1.0042 0.072 Uiso 0.50 1 calc PR D 2
H3TD H 0.7291 -0.1683 0.9602 0.072 Uiso 0.50 1 calc PR D 2
C4TC C 0.6324(15) -0.1755(7) 1.0230(7) 0.110(6) Uiso 0.50 1 d P D 2
H4TC H 0.5541 -0.1730 0.9928 0.132 Uiso 0.50 1 calc PR D 2
H4TD H 0.6218 -0.1528 1.0582 0.132 Uiso 0.50 1 calc PR D 2
O1TB O 0.0904(6) -0.1128(3) 1.0128(3) 0.0780(17) Uiso 0.50 1 d P E 1
C1TB C 0.0088(14) -0.1044(6) 0.9555(6) 0.112(4) Uiso 0.50 1 d P E 1
H1TE H -0.0804 -0.1074 0.9594 0.135 Uiso 0.50 1 calc PR E 1
H1TF H 0.0251 -0.1363 0.9287 0.135 Uiso 0.50 1 calc PR E 1
C2TB C 0.0313(10) -0.0432(5) 0.9289(5) 0.082(3) Uiso 0.50 1 d P E 1
H2TE H 0.0272 -0.0466 0.8862 0.098 Uiso 0.50 1 calc PR E 1
H2TF H -0.0324 -0.0139 0.9359 0.098 Uiso 0.50 1 calc PR E 1
C3TB C 0.1543(19) -0.0261(9) 0.9584(9) 0.104(6) Uiso 0.50 1 d P E 1
H3TE H 0.1572 0.0164 0.9700 0.125 Uiso 0.50 1 calc PR E 1
H3TF H 0.2179 -0.0335 0.9339 0.125 Uiso 0.50 1 calc PR E 1
C4TB C 0.1753(11) -0.0706(5) 1.0164(5) 0.088(3) Uiso 0.50 1 d P E 1
H4TE H 0.2597 -0.0892 1.0213 0.106 Uiso 0.50 1 calc PR E 1
H4TF H 0.1736 -0.0464 1.0517 0.106 Uiso 0.50 1 calc PR E 1
O1TD O 0.1436(11) -0.1290(5) 0.9887(5) 0.152(4) Uiso 0.50 1 d P F 2
C1TD C 0.0508(14) -0.1286(6) 0.9440(6) 0.109(4) Uiso 0.50 1 d P F 2
H1TG H -0.0283 -0.1408 0.9559 0.130 Uiso 0.50 1 calc PR F 2
H1TH H 0.0677 -0.1563 0.9134 0.130 Uiso 0.50 1 calc PR F 2
C2TD C 0.0412(10) -0.0732(5) 0.9238(5) 0.075(3) Uiso 0.50 1 d P F 2
H2TG H -0.0341 -0.0535 0.9334 0.090 Uiso 0.50 1 calc PR F 2
H2TH H 0.0335 -0.0729 0.8807 0.090 Uiso 0.50 1 calc PR F 2
C3TD C 0.1641(16) -0.0400(7) 0.9543(8) 0.083(5) Uiso 0.50 1 d P F 2
H3TG H 0.2196 -0.0324 0.9260 0.099 Uiso 0.50 1 calc PR F 2
H3TH H 0.1434 -0.0015 0.9708 0.099 Uiso 0.50 1 calc PR F 2
C4TD C 0.2178(9) -0.0755(4) 0.9954(5) 0.071(3) Uiso 0.50 1 d P F 2
H4TG H 0.2197 -0.0575 1.0344 0.086 Uiso 0.50 1 calc PR F 2
H4TH H 0.3054 -0.0842 0.9914 0.086 Uiso 0.50 1 calc PR F 2

loop_
_atom_site_aniso_label
_atom_site_aniso_U_11
_atom_site_aniso_U_22
_atom_site_aniso_U_33
_atom_site_aniso_U_23
_atom_site_aniso_U_13
_atom_site_aniso_U_12
Ca1 0.0296(3) 0.0315(3) 0.0320(3) -0.0048(2) 0.0088(2) -0.0027(2)
Ca2 0.0254(3) 0.0304(3) 0.0280(3) -0.0003(2) 0.0063(2) -0.0004(2)
F1 0.0712(13) 0.0586(12) 0.0522(12) 0.0178(10) 0.0279(10) 0.0248(11)
F2 0.0709(14) 0.0645(13) 0.0525(12) -0.0037(10) 0.0277(10) 0.0222(11)
F3 0.0396(10) 0.0495(10) 0.0418(10) 0.0062(8) 0.0082(8) 0.0095(8)
F4 0.0538(11) 0.0515(11) 0.0381(10) 0.0118(9) 0.0130(9) 0.0037(9)
F5 0.0523(11) 0.0487(11) 0.0526(12) 0.0051(9) 0.0065(9) 0.0137(9)
F6 0.0457(10) 0.0578(11) 0.0433(10) 0.0070(9) 0.0189(8) 0.0078(9)
F7 0.0472(11) 0.0845(15) 0.0401(11) -0.0099(10) 0.0183(9) -0.0134(10)
F8 0.0929(17) 0.0820(15) 0.0498(13) -0.0100(11) 0.0399(12) -0.0331(13)
O1 0.0807(18) 0.0335(12) 0.0642(16) 0.0009(11) 0.0251(14) -0.0060(12)
O2 0.0537(14) 0.0634(15) 0.0453(14) -0.0225(12) 0.0158(11) -0.0191(12)
O3 0.0313(12) 0.0644(15) 0.0602(15) -0.0087(13) 0.0113(11) -0.0027(11)
O4 0.0422(12) 0.0346(11) 0.0378(12) -0.0073(9) 0.0091(9) 0.0018(9)
O5 0.0365(12) 0.0747(17) 0.0484(14) 0.0221(13) -0.0054(10) -0.0044(11)
N1 0.0345(13) 0.0350(13) 0.0357(15) 0.0007(12) 0.0127(12) 0.0061(11)
N2 0.0315(13) 0.0315(12) 0.0298(13) 0.0010(11) 0.0105(10) 0.0052(11)
N3 0.0300(12) 0.0341(13) 0.0304(13) 0.0032(11) 0.0080(10) 0.0019(11)
N4 0.0394(14) 0.0400(14) 0.0363(15) -0.0041(12) 0.0135(12) -0.0082(11)
C1 0.0254(14) 0.0262(14) 0.0444(17) -0.0051(13) 0.0059(12) 0.0008(11)
C2 0.0375(16) 0.0340(16) 0.0458(18) -0.0015(14) 0.0114(14) 0.0040(13)
C3 0.051(2) 0.0391(18) 0.063(2) 0.0092(17) 0.0066(17) 0.0088(16)
C4 0.068(3) 0.049(2) 0.082(3) 0.008(2) 0.013(2) 0.0320(19)
C5 0.065(2) 0.053(2) 0.078(3) -0.005(2) 0.023(2) 0.0293(19)
C6 0.0461(18) 0.0403(17) 0.0456(19) -0.0062(15) 0.0142(15) 0.0070(15)
C7 0.0273(14) 0.0287(14) 0.0299(15) -0.0047(12) 0.0083(11) -0.0063(11)
C8 0.0292(14) 0.0345(15) 0.0375(16) -0.0040(13) 0.0101(12) -0.0032(12)
C9 0.0309(16) 0.0399(17) 0.062(2) -0.0094(16) 0.0191(15) 0.0002(13)
C10 0.049(2) 0.051(2) 0.058(2) -0.0224(17) 0.0341(17) -0.0104(16)
C11 0.053(2) 0.054(2) 0.0362(17) -0.0102(15) 0.0231(15) -0.0157(17)
C12 0.0348(16) 0.0347(15) 0.0362(16) -0.0029(13) 0.0113(13) -0.0100(13)
C13 0.0341(15) 0.0341(15) 0.0248(14) -0.0011(12) 0.0013(12) -0.0087(12)
C14 0.0454(18) 0.0367(16) 0.0304(16) -0.0012(13) 0.0010(13) -0.0035(14)
C15 0.070(2) 0.0384(18) 0.0384(19) 0.0071(15) -0.0022(17) -0.0038(17)
C16 0.080(3) 0.052(2) 0.0310(18) 0.0083(16) 0.0116(18) -0.0144(19)
C17 0.058(2) 0.056(2) 0.0302(16) 0.0004(15) 0.0141(15) -0.0117(17)
C18 0.0414(17) 0.0392(16) 0.0288(15) 0.0019(13) 0.0066(13) -0.0042(14)
C19 0.0322(15) 0.0288(14) 0.0385(16) 0.0017(13) 0.0128(12) 0.0024(12)
C20 0.0299(15) 0.0374(16) 0.0412(17) -0.0010(14) 0.0113(13) 0.0045(12)
C21 0.0378(17) 0.0403(17) 0.050(2) -0.0062(15) -0.0025(15) 0.0036(14)
C22 0.053(2) 0.0430(19) 0.076(3) -0.0029(19) 0.007(2) -0.0143(17)
C23 0.059(2) 0.057(2) 0.077(3) 0.006(2) 0.027(2) -0.0245(19)
C24 0.054(2) 0.0444(18) 0.0450(19) -0.0010(15) 0.0190(16) -0.0106(16)
C25 0.145(5) 0.068(3) 0.113(4) 0.021(3) 0.075(4) -0.013(3)
C26 0.239(9) 0.103(5) 0.095(5) 0.048(4) 0.042(5) 0.027(5)
C27 0.085(3) 0.045(2) 0.149(5) 0.017(3) -0.023(4) -0.002(2)
C28 0.084(3) 0.0355(19) 0.108(4) -0.015(2) 0.028(3) -0.007(2)
C29 0.086(3) 0.117(4) 0.077(3) -0.049(3) 0.023(3) -0.057(3)
C30 0.100(4) 0.125(4) 0.068(3) -0.043(3) 0.016(3) -0.052(3)
C31 0.089(3) 0.085(3) 0.051(2) -0.024(2) 0.020(2) -0.012(3)
C32 0.074(3) 0.085(3) 0.053(2) -0.025(2) 0.024(2) -0.024(2)
C33 0.043(2) 0.072(3) 0.091(3) -0.015(2) 0.026(2) -0.0093(19)
C34 0.043(2) 0.095(4) 0.146(5) -0.033(3) 0.019(3) 0.017(2)
C36 0.058(3) 0.126(4) 0.087(4) 0.031(3) -0.026(3) -0.016(3)
C37 0.081(3) 0.0402(19) 0.051(2) -0.0004(17) 0.0117(19) 0.0099(18)
C38 0.101(3) 0.041(2) 0.069(3) -0.0028(19) 0.006(2) 0.008(2)
C39 0.076(3) 0.053(2) 0.061(2) -0.0204(19) 0.014(2) 0.008(2)
C40 0.0423(17) 0.0448(18) 0.0400(18) -0.0135(15) 0.0119(14) -0.0083(14)
C41 0.0342(18) 0.073(3) 0.077(3) 0.015(2) 0.0004(18) -0.0066(17)
C42 0.047(2) 0.059(2) 0.082(3) 0.014(2) -0.015(2) -0.0033(18)
C43 0.081(3) 0.062(3) 0.061(3) 0.010(2) -0.030(2) -0.005(2)
C44 0.060(2) 0.074(3) 0.044(2) 0.0110(19) -0.0036(18) -0.007(2)

loop_
_atom_type_symbol
_atom_type_description
_atom_type_scat_dispersion_real
_atom_type_scat_dispersion_imag
_atom_type_scat_source
C C 0.0033 0.0016 'International Tables Vol C Tables 4.2.6.8 and 6.1.1.4'
H H 0.0000 0.0000 'International Tables Vol C Tables 4.2.6.8 and 6.1.1.4'
N N 0.0061 0.0033 'International Tables Vol C Tables 4.2.6.8 and 6.1.1.4'
O O 0.0106 0.0060 'International Tables Vol C Tables 4.2.6.8 and 6.1.1.4'
F F 0.0171 0.0103 'International Tables Vol C Tables 4.2.6.8 and 6.1.1.4'
Ca Ca 0.2262 0.3064 'International Tables Vol C Tables 4.2.6.8 and 6.1.1.4'

loop_
_geom_angle_atom_site_label_1
_geom_angle_atom_site_label_2
_geom_angle_atom_site_label_3
_geom_angle
_geom_angle_site_symmetry_1
_geom_angle_site_symmetry_3
_geom_angle_publ_flag
O3 Ca1 O1 90.73(9) . . ?
O3 Ca1 O2 81.64(8) . . ?
O1 Ca1 O2 84.29(9) . . ?
O3 Ca1 N2 99.81(8) . . ?
O1 Ca1 N2 91.12(9) . . ?
O2 Ca1 N2 175.22(9) . . ?
O3 Ca1 N1 172.10(9) . . ?
O1 Ca1 N1 97.07(9) . . ?
O2 Ca1 N1 97.75(9) . . ?
N2 Ca1 N1 81.44(9) . . ?
O3 Ca1 N3 92.70(9) . . ?
O1 Ca1 N3 174.21(9) . . ?
O2 Ca1 N3 100.82(9) . . ?
N2 Ca1 N3 83.70(8) . . ?
N1 Ca1 N3 79.65(9) . . ?
O3 Ca1 Ca2 126.33(6) . . ?
O1 Ca1 Ca2 126.10(7) . . ?
O2 Ca1 Ca2 132.78(6) . . ?
N2 Ca1 Ca2 49.68(6) . . ?
N1 Ca1 Ca2 49.07(6) . . ?
N3 Ca1 Ca2 48.24(6) . . ?
N4 Ca2 O5 93.41(9) . . ?
N4 Ca2 O4 92.77(8) . . ?
O5 Ca2 O4 101.23(9) . . ?
N4 Ca2 N3 95.27(9) . . ?
O5 Ca2 N3 165.14(9) . . ?
O4 Ca2 N3 90.39(8) . . ?
N4 Ca2 N1 104.41(9) . . ?
O5 Ca2 N1 89.12(9) . . ?
O4 Ca2 N1 159.45(8) . . ?
N3 Ca2 N1 77.05(8) . . ?
N4 Ca2 N2 174.62(9) . . ?
O5 Ca2 N2 91.78(8) . . ?
O4 Ca2 N2 84.82(7) . . ?
N3 Ca2 N2 79.96(8) . . ?
N1 Ca2 N2 77.08(8) . . ?
N4 Ca2 Ca1 131.44(7) . . ?
O5 Ca2 Ca1 118.84(6) . . ?
O4 Ca2 Ca1 113.01(5) . . ?
N3 Ca2 Ca1 47.03(6) . . ?
N1 Ca2 Ca1 46.77(6) . . ?
N2 Ca2 Ca1 46.14(5) . . ?
C25 O1 C28 106.9(3) . . ?
C25 O1 Ca1 126.3(2) . . ?
C28 O1 Ca1 125.6(2) . . ?
C32 O2 C29 108.5(3) . . ?
C32 O2 Ca1 124.0(2) . . ?
C29 O2 Ca1 127.0(2) . . ?
C33 O3 C36 107.8(3) . . ?
C33 O3 Ca1 127.9(2) . . ?
C36 O3 Ca1 121.4(2) . . ?
C37 O4 C40 109.4(2) . . ?
C37 O4 Ca2 115.76(19) . . ?
C40 O4 Ca2 132.01(18) . . ?
C41 O5 C44 109.7(3) . . ?
C41 O5 Ca2 119.6(2) . . ?
C44 O5 Ca2 130.5(2) . . ?
C1 N1 Ca1 127.04(19) . . ?
C1 N1 Ca2 134.0(2) . . ?
Ca1 N1 Ca2 84.16(8) . . ?
C7 N2 Ca1 134.25(19) . . ?
C7 N2 Ca2 122.81(18) . . ?
Ca1 N2 Ca2 84.17(7) . . ?
C13 N3 Ca1 138.00(19) . . ?
C13 N3 Ca2 121.83(18) . . ?
Ca1 N3 Ca2 84.74(7) . . ?
C19 N4 Ca2 139.3(2) . . ?
N1 C1 C6 124.9(3) . . ?
N1 C1 C2 123.8(3) . . ?
C6 C1 C2 111.3(3) . . ?
F1 C2 C3 117.4(3) . . ?
F1 C2 C1 116.8(2) . . ?
C3 C2 C1 125.8(3) . . ?
C2 C3 C4 119.0(4) . . ?
C3 C4 C5 119.3(3) . . ?
C6 C5 C4 119.0(4) . . ?
F2 C6 C5 118.3(3) . . ?
F2 C6 C1 116.1(3) . . ?
C5 C6 C1 125.5(3) . . ?
N2 C7 C12 125.6(3) . . ?
N2 C7 C8 122.8(3) . . ?
C12 C7 C8 111.6(3) . . ?
F3 C8 C9 118.3(3) . . ?
F3 C8 C7 116.4(2) . . ?
C9 C8 C7 125.2(3) . . ?
C8 C9 C10 118.9(3) . . ?
C11 C10 C9 119.7(3) . . ?
C12 C11 C10 118.6(3) . . ?
C11 C12 F4 118.6(3) . . ?
C11 C12 C7 125.9(3) . . ?
F4 C12 C7 115.4(2) . . ?
N3 C13 C18 123.8(3) . . ?
N3 C13 C14 124.7(3) . . ?
C18 C13 C14 111.4(3) . . ?
F5 C14 C15 118.6(3) . . ?
F5 C14 C13 115.7(3) . . ?
C15 C14 C13 125.7(3) . . ?
C16 C15 C14 118.9(3) . . ?
C15 C16 C17 119.3(3) . . ?
C18 C17 C16 119.1(3) . . ?
F6 C18 C17 117.7(3) . . ?
F6 C18 C13 116.7(2) . . ?
C17 C18 C13 125.6(3) . . ?
N4 C19 C24 126.1(3) . . ?
N4 C19 C20 123.2(3) . . ?
C24 C19 C20 110.8(3) . . ?
C21 C20 F7 118.1(3) . . ?
C21 C20 C19 125.7(3) . . ?
F7 C20 C19 116.1(3) . . ?
C20 C21 C22 119.7(3) . . ?
C21 C22 C23 118.4(3) . . ?
C24 C23 C22 119.7(3) . . ?
F8 C24 C23 118.5(3) . . ?
F8 C24 C19 115.8(3) . . ?
C23 C24 C19 125.8(3) . . ?
O1 C25 C26 107.7(5) . . ?
C25 C26 C27 108.4(5) . . ?
C26 C27 C28 103.9(4) . . ?
O1 C28 C27 106.6(4) . . ?
C30 C29 O2 108.9(4) . . ?
C29 C30 C31 107.9(4) . . ?
C30 C31 C32 103.6(3) . . ?
O2 C32 C31 107.1(3) . . ?
O3 C33 C34 105.9(4) . . ?
C35 C34 C33 106.1(5) . . ?
C35 C34 C35A 36.2(5) . . ?
C33 C34 C35A 101.3(4) . . ?
C34 C35 C36 102.5(6) . . ?
C36 C35A C34 101.2(6) . . ?
C35A C36 O3 115.1(6) . . ?
C35A C36 C35 38.9(5) . . ?
O3 C36 C35 102.9(4) . . ?
O4 C37 C38 105.1(3) . . ?
C37 C38 C39 103.2(3) . . ?
C40 C39 C38 101.9(3) . . ?
O4 C40 C39 105.6(3) . . ?
O5 C41 C42 104.0(3) . . ?
C43 C42 C41 102.8(3) . . ?
C42 C43 C44 103.1(3) . . ?
O5 C44 C43 106.3(3) . . ?
C4TA O1TA C1TA 91.8(18) . . ?
C2TA C1TA O1TA 100.9(15) . . ?
C3TA C2TA C1TA 113.0(9) . . ?
C2TA C3TA C4TA 107.1(8) . . ?
C3TA C4TA O1TA 116.2(15) . . ?
C4TC O1TC C1TC 103.4(11) . . ?
C2TC C1TC O1TC 104.8(14) . . ?
C1TC C2TC C3TC 107.8(13) . . ?
C4TC C3TC C2TC 107.9(11) . . ?
C3TC C4TC O1TC 99.7(11) . . ?
C4TB O1TB C1TB 104.7(9) . . ?
O1TB C1TB C2TB 111.5(10) . . ?
C3TB C2TB C1TB 104.8(12) . . ?
C2TB C3TB C4TB 101.0(13) . . ?
O1TB C4TB C3TB 113.8(11) . . ?
C1TD O1TD C4TD 114.1(11) . . ?
O1TD C1TD C2TD 106.5(12) . . ?
C1TD C2TD C3TD 106.7(11) . . ?
C4TD C3TD C2TD 104.9(13) . . ?
C3TD C4TD O1TD 106.1(11) . . ?

loop_
_geom_bond_atom_site_label_1
_geom_bond_atom_site_label_2
_geom_bond_distance
_geom_bond_site_symmetry_2
_geom_bond_publ_flag
Ca1 O3 2.375(2) . ?
Ca1 O1 2.399(2) . ?
Ca1 O2 2.400(2) . ?
Ca1 N2 2.411(2) . ?
Ca1 N1 2.436(3) . ?
Ca1 N3 2.443(2) . ?
Ca1 Ca2 3.3256(8) . ?
Ca2 N4 2.356(3) . ?
Ca2 O5 2.374(2) . ?
Ca2 O4 2.417(2) . ?
Ca2 N3 2.491(2) . ?
Ca2 N1 2.526(3) . ?
Ca2 N2 2.549(2) . ?
F1 C2 1.367(4) . ?
F2 C6 1.367(4) . ?
F3 C8 1.368(3) . ?
F4 C12 1.376(3) . ?
F5 C14 1.376(4) . ?
F6 C18 1.368(3) . ?
F7 C20 1.368(3) . ?
F8 C24 1.364(4) . ?
O1 C25 1.426(5) . ?
O1 C28 1.444(4) . ?
O2 C32 1.417(4) . ?
O2 C29 1.443(4) . ?
O3 C33 1.442(4) . ?
O3 C36 1.446(5) . ?
O4 C37 1.442(4) . ?
O4 C40 1.447(4) . ?
O5 C41 1.444(4) . ?
O5 C44 1.443(4) . ?
N1 C1 1.364(4) . ?
N2 C7 1.369(3) . ?
N3 C13 1.377(4) . ?
N4 C19 1.352(4) . ?
C1 C6 1.398(4) . ?
C1 C2 1.400(4) . ?
C2 C3 1.368(4) . ?
C3 C4 1.373(5) . ?
C4 C5 1.379(6) . ?
C5 C6 1.371(5) . ?
C7 C12 1.404(4) . ?
C7 C8 1.408(4) . ?
C8 C9 1.371(4) . ?
C9 C10 1.385(5) . ?
C10 C11 1.382(5) . ?
C11 C12 1.366(4) . ?
C13 C18 1.401(4) . ?
C13 C14 1.405(4) . ?
C14 C15 1.376(4) . ?
C15 C16 1.378(5) . ?
C16 C17 1.385(5) . ?
C17 C18 1.372(4) . ?
C19 C24 1.404(4) . ?
C19 C20 1.407(4) . ?
C20 C21 1.370(4) . ?
C21 C22 1.373(5) . ?
C22 C23 1.382(6) . ?
C23 C24 1.367(5) . ?
C25 C26 1.448(8) . ?
C26 C27 1.473(8) . ?
C27 C28 1.486(7) . ?
C29 C30 1.383(6) . ?
C30 C31 1.487(6) . ?
C31 C32 1.504(5) . ?
C33 C34 1.512(6) . ?
C34 C35 1.329(9) . ?
C34 C35A 1.741(10) . ?
C35 C36 1.640(9) . ?
C35A C36 1.240(9) . ?
C37 C38 1.487(5) . ?
C38 C39 1.506(6) . ?
C39 C40 1.503(5) . ?
C41 C42 1.515(5) . ?
C42 C43 1.497(6) . ?
C43 C44 1.509(5) . ?
O1TA C4TA 1.63(4) . ?
O1TA C1TA 1.80(4) . ?
C1TA C2TA 1.574(18) . ?
C2TA C3TA 1.270(11) . ?
C3TA C4TA 1.432(14) . ?
O1TC C4TC 1.507(18) . ?
O1TC C1TC 1.47(2) . ?
C1TC C2TC 1.41(2) . ?
C2TC C3TC 1.418(15) . ?
C3TC C4TC 1.392(18) . ?
O1TB C4TB 1.311(12) . ?
O1TB C1TB 1.458(15) . ?
C1TB C2TB 1.545(17) . ?
C2TB C3TB 1.42(2) . ?
C3TB C4TB 1.66(2) . ?
O1TD C1TD 1.296(15) . ?
O1TD C4TD 1.436(14) . ?
C1TD C2TD 1.327(17) . ?
C2TD C3TD 1.57(2) . ?
C3TD C4TD 1.292(18) . ?
